data_4317314
loop_
_publ_author_name
'Massimo Cametti'
'Laura Ilander'
'Arto Valkonen'
'Martin Nieger'
'Maija Nissinen'
'Elisa Nauha'
'Kari Rissanen'

_publ_section_title
;
 Non-Centrosymmetric Tetrameric Assemblies of Tetramethylammonium Halides
 with Uranyl Salophen Complexes in the Solid State
;
_journal_name_full 'Inorganic Chemistry'
_journal_page_first 11473
_journal_page_last 11484
_journal_paper_doi 10.1021/ic101547r
_journal_volume 49
_journal_year 2010
_chemical_formula_moiety 'C32 H24 F N2 O6 S U, C4 H12 N'
_chemical_formula_sum 'C36 H36 F N3 O6 S U'
_chemical_formula_weight 895.77
_chemical_name_systematic
;
 ?
;
_space_group_IT_number 82
_symmetry_cell_setting tetragonal
_symmetry_space_group_name_Hall 'I -4'
_symmetry_space_group_name_H-M 'I -4'
_atom_sites_solution_hydrogens geom
_atom_sites_solution_primary direct
_atom_sites_solution_secondary difmap
_audit_creation_method SHELXL-97
_cell_angle_alpha 90.00
_cell_angle_beta 90.00
_cell_angle_gamma 90.00
_cell_formula_units_Z 8
_cell_length_a 18.9641(4)
_cell_length_b 18.9641(4)
_cell_length_c 19.0964(3)
_cell_measurement_reflns_used 41110
_cell_measurement_temperature 123(2)
_cell_measurement_theta_max 28.283
_cell_measurement_theta_min 0.407
_cell_volume 6867.8(2)
_computing_cell_refinement 'DENZO-SMN (Otwinowski & Minor, 1997)'
_computing_data_collection 'Collect (Bruker, 2004)'
_computing_data_reduction 'DENZO-SMN (Otwinowski & Minor, 1997)'
_computing_molecular_graphics 'ORTEP-3 (Farrugia, 1997)'
_computing_publication_material 'SHELXL-97; MERCURY (Macrae, <i>et al.</i>, 2006)'
_computing_structure_refinement 'SHELXL-97 (Sheldrick, 2008)'
_computing_structure_solution 'SIR-2002 (Burla, et al., 2003)'
_diffrn_ambient_temperature 123(2)
_diffrn_detector_area_resol_mean 9
_diffrn_measured_fraction_theta_full 0.999
_diffrn_measured_fraction_theta_max 0.999
_diffrn_measurement_device_type 'Bruker Kappa APEX-II'
_diffrn_measurement_method '\f and \w scans'
_diffrn_radiation_monochromator graphite
_diffrn_radiation_source 'fine-focus sealed tube'
_diffrn_radiation_type MoK\a
_diffrn_radiation_wavelength 0.71073
_diffrn_reflns_av_R_equivalents 0.0862
_diffrn_reflns_av_sigmaI/netI 0.0553
_diffrn_reflns_limit_h_max 22
_diffrn_reflns_limit_h_min -22
_diffrn_reflns_limit_k_max 21
_diffrn_reflns_limit_k_min -22
_diffrn_reflns_limit_l_max 22
_diffrn_reflns_limit_l_min -22
_diffrn_reflns_number 46214
_diffrn_reflns_theta_full 25.00
_diffrn_reflns_theta_max 25.00
_diffrn_reflns_theta_min 2.13
_exptl_absorpt_coefficient_mu 4.843
_exptl_absorpt_correction_T_max 0.620104
_exptl_absorpt_correction_T_min 0.524198
_exptl_absorpt_correction_type multi-scan
_exptl_absorpt_process_details 'Sadabs (Sheldrick, 1999)'
_exptl_crystal_colour orange
_exptl_crystal_density_diffrn 1.733
_exptl_crystal_density_method 'not measured'
_exptl_crystal_description block
_exptl_crystal_F_000 3504
_exptl_crystal_size_max 0.15
_exptl_crystal_size_mid 0.12
_exptl_crystal_size_min 0.10
_refine_diff_density_max 0.740
_refine_diff_density_min -0.572
_refine_diff_density_rms 0.089
_refine_ls_abs_structure_details 'Flack H D (1983), Acta Cryst. A39, 876-881'
_refine_ls_abs_structure_Flack 0.026(6)
_refine_ls_extinction_method none
_refine_ls_goodness_of_fit_ref 1.026
_refine_ls_hydrogen_treatment constr
_refine_ls_matrix_type full
_refine_ls_number_parameters 397
_refine_ls_number_reflns 6065
_refine_ls_number_restraints 0
_refine_ls_restrained_S_all 1.026
_refine_ls_R_factor_all 0.0406
_refine_ls_R_factor_gt 0.0323
_refine_ls_shift/su_max 0.001
_refine_ls_shift/su_mean 0.000
_refine_ls_structure_factor_coef Fsqd
_refine_ls_weighting_details 'calc w=1/[\s^2^(Fo^2^)+(0.0000P)^2^+20.6765P] where P=(Fo^2^+2Fc^2^)/3'
_refine_ls_weighting_scheme calc
_refine_ls_wR_factor_gt 0.0582
_refine_ls_wR_factor_ref 0.0605
_reflns_number_gt 5467
_reflns_number_total 6065
_reflns_threshold_expression >2\s(I)
_cod_data_source_file ic101547r_si_006.cif
_cod_data_source_block 7(TMA)F
_cod_database_code 4317314

loop_
_symmetry_equiv_pos_as_xyz
'x, y, z'
'-x, -y, z'
'y, -x, -z'
'-y, x, -z'
'x+1/2, y+1/2, z+1/2'
'-x+1/2, -y+1/2, z+1/2'
'y+1/2, -x+1/2, -z+1/2'
'-y+1/2, x+1/2, -z+1/2'

loop_
_atom_site_label
_atom_site_type_symbol
_atom_site_fract_x
_atom_site_fract_y
_atom_site_fract_z
_atom_site_U_iso_or_equiv
_atom_site_adp_type
_atom_site_occupancy
_atom_site_symmetry_multiplicity
_atom_site_calc_flag
_atom_site_refinement_flags
_atom_site_disorder_assembly
_atom_site_disorder_group
U1 U 0.347363(12) 0.394065(12) 0.690509(11) 0.02259(6) Uani 1 1 d . . .
S3 S 0.30326(9) 0.67010(9) 0.80769(11) 0.0372(4) Uani 1 1 d . . .
F1 F 0.3906(2) 0.3159(2) 0.61970(18) 0.0339(9) Uani 1 1 d . . .
O1 O 0.3979(2) 0.4598(2) 0.6453(2) 0.0273(11) Uani 1 1 d . . .
O2 O 0.2916(2) 0.3349(2) 0.7387(2) 0.0321(11) Uani 1 1 d . . .
O9 O 0.2633(2) 0.3995(2) 0.6053(2) 0.0308(11) Uani 1 1 d . . .
O14 O 0.2026(3) 0.3022(3) 0.5293(2) 0.0439(13) Uani 1 1 d . . .
O25 O 0.4405(2) 0.3557(2) 0.7563(2) 0.0302(11) Uani 1 1 d . . .
O30 O 0.5204(3) 0.2458(2) 0.7845(3) 0.0416(13) Uani 1 1 d . . .
N6 N 0.2530(3) 0.4912(3) 0.7162(3) 0.0279(13) Uani 1 1 d . . .
N22 N 0.3683(2) 0.4730(2) 0.8041(3) 0.0246(11) Uani 1 1 d . . .
C1 C 0.3365(3) 0.5409(3) 0.7995(3) 0.0270(15) Uani 1 1 d . . .
C2 C 0.3566(4) 0.6017(4) 0.8314(3) 0.0322(17) Uani 1 1 d . . .
H2 H 0.3953 0.6056 0.8628 0.039 Uiso 1 1 calc R . .
C4 C 0.2536(4) 0.6171(4) 0.7540(4) 0.0339(17) Uani 1 1 d . . .
H4 H 0.2144 0.6330 0.7273 0.041 Uiso 1 1 calc R . .
C5 C 0.2777(3) 0.5497(4) 0.7545(3) 0.0275(15) Uani 1 1 d . . .
C7 C 0.1865(3) 0.4880(4) 0.7002(4) 0.0323(16) Uani 1 1 d . . .
H7 H 0.1565 0.5237 0.7182 0.039 Uiso 1 1 calc R . .
C8 C 0.1547(4) 0.4340(4) 0.6569(4) 0.0328(17) Uani 1 1 d . . .
C9 C 0.1953(4) 0.3923(4) 0.6126(3) 0.0317(16) Uani 1 1 d . . .
C10 C 0.1596(4) 0.3403(4) 0.5714(4) 0.0397(18) Uani 1 1 d . . .
C11 C 0.0869(4) 0.3322(5) 0.5780(4) 0.048(2) Uani 1 1 d . . .
H11 H 0.0635 0.2962 0.5523 0.058 Uiso 1 1 calc R . .
C12 C 0.0485(4) 0.3755(5) 0.6213(5) 0.053(2) Uani 1 1 d . . .
H12 H -0.0012 0.3700 0.6244 0.064 Uiso 1 1 calc R . .
C13 C 0.0814(4) 0.4259(5) 0.6597(4) 0.044(2) Uani 1 1 d . . .
H13 H 0.0543 0.4561 0.6888 0.052 Uiso 1 1 calc R . .
C15 C 0.1804(5) 0.2346(4) 0.5048(4) 0.053(2) Uani 1 1 d . . .
H15A H 0.1462 0.2397 0.4659 0.064 Uiso 1 1 calc R . .
H15B H 0.1579 0.2075 0.5430 0.064 Uiso 1 1 calc R . .
C16 C 0.2460(5) 0.1982(4) 0.4799(4) 0.047(2) Uani 1 1 d . . .
C17 C 0.3040(5) 0.1979(4) 0.5225(4) 0.051(2) Uani 1 1 d . . .
H17 H 0.3020 0.2190 0.5675 0.061 Uiso 1 1 calc R . .
C18 C 0.3652(6) 0.1667(5) 0.4995(5) 0.069(3) Uani 1 1 d . . .
H18 H 0.4053 0.1663 0.5294 0.082 Uiso 1 1 calc R . .
C19 C 0.3700(5) 0.1352(4) 0.4323(5) 0.068(3) Uani 1 1 d . . .
H19 H 0.4128 0.1154 0.4154 0.082 Uiso 1 1 calc R . .
C20 C 0.3091(5) 0.1349(4) 0.3929(5) 0.052(2) Uani 1 1 d . . .
H20 H 0.3097 0.1119 0.3487 0.062 Uiso 1 1 calc R . .
C21 C 0.2480(5) 0.1660(4) 0.4143(4) 0.045(2) Uani 1 1 d . . .
H21 H 0.2075 0.1658 0.3850 0.054 Uiso 1 1 calc R . .
C23 C 0.4025(3) 0.4576(4) 0.8598(3) 0.0271(16) Uani 1 1 d . . .
H23 H 0.4011 0.4919 0.8960 0.032 Uiso 1 1 calc R . .
C24 C 0.4427(3) 0.3948(4) 0.8745(3) 0.0281(16) Uani 1 1 d . . .
C25 C 0.4602(3) 0.3466(3) 0.8205(4) 0.0313(16) Uani 1 1 d . . .
C26 C 0.5040(4) 0.2873(4) 0.8395(4) 0.0339(17) Uani 1 1 d . . .
C27 C 0.5254(4) 0.2781(4) 0.9084(4) 0.042(2) Uani 1 1 d . . .
H27 H 0.5533 0.2382 0.9202 0.050 Uiso 1 1 calc R . .
C28 C 0.5072(4) 0.3253(4) 0.9599(4) 0.0404(19) Uani 1 1 d . . .
H28 H 0.5226 0.3180 1.0067 0.049 Uiso 1 1 calc R . .
C29 C 0.4665(4) 0.3830(4) 0.9435(4) 0.0371(18) Uani 1 1 d . . .
H29 H 0.4543 0.4156 0.9792 0.045 Uiso 1 1 calc R . .
C31 C 0.5646(6) 0.1858(4) 0.7991(6) 0.0781(14) Uani 1 1 d . . .
H31A H 0.5403 0.1526 0.8308 0.094 Uiso 1 1 calc R . .
H31B H 0.6092 0.2011 0.8215 0.094 Uiso 1 1 calc R . .
C32 C 0.5792(6) 0.1518(5) 0.7307(6) 0.0781(14) Uani 1 1 d . . .
C33 C 0.5225(6) 0.1249(4) 0.6900(7) 0.0781(14) Uani 1 1 d . . .
H33 H 0.4755 0.1298 0.7066 0.094 Uiso 1 1 calc R . .
C34 C 0.5345(6) 0.0913(5) 0.6257(6) 0.0781(14) Uani 1 1 d . . .
H34 H 0.4976 0.0723 0.5979 0.094 Uiso 1 1 calc R . .
C35 C 0.6089(6) 0.0879(5) 0.6048(6) 0.0781(14) Uani 1 1 d . . .
H35 H 0.6204 0.0651 0.5620 0.094 Uiso 1 1 calc R . .
C36 C 0.6621(6) 0.1155(5) 0.6436(6) 0.0781(14) Uani 1 1 d . . .
H36 H 0.7093 0.1129 0.6270 0.094 Uiso 1 1 calc R . .
C37 C 0.6484(6) 0.1468(4) 0.7054(5) 0.0781(14) Uani 1 1 d . . .
H37 H 0.6862 0.1658 0.7322 0.094 Uiso 1 1 calc R . .
N38 N 0.5802(2) 0.3429(3) 0.5818(2) 0.0221(12) Uani 1 1 d . . .
C39 C 0.5748(4) 0.3547(4) 0.6587(3) 0.0345(18) Uani 1 1 d . . .
H39A H 0.5891 0.4031 0.6696 0.052 Uiso 1 1 calc R . .
H39B H 0.6059 0.3215 0.6832 0.052 Uiso 1 1 calc R . .
H39C H 0.5260 0.3472 0.6738 0.052 Uiso 1 1 calc R . .
C40 C 0.5300(3) 0.3913(4) 0.5461(4) 0.0329(17) Uani 1 1 d . . .
H40A H 0.5432 0.4402 0.5561 0.049 Uiso 1 1 calc R . .
H40B H 0.4822 0.3824 0.5633 0.049 Uiso 1 1 calc R . .
H40C H 0.5317 0.3831 0.4955 0.049 Uiso 1 1 calc R . .
C41 C 0.5586(5) 0.2695(4) 0.5654(4) 0.047(2) Uani 1 1 d . . .
H41A H 0.5105 0.2615 0.5824 0.071 Uiso 1 1 calc R . .
H41B H 0.5909 0.2365 0.5884 0.071 Uiso 1 1 calc R . .
H41C H 0.5602 0.2622 0.5147 0.071 Uiso 1 1 calc R . .
C42 C 0.6531(4) 0.3568(4) 0.5566(4) 0.0413(19) Uani 1 1 d . . .
H42A H 0.6663 0.4055 0.5680 0.062 Uiso 1 1 calc R . .
H42B H 0.6552 0.3500 0.5058 0.062 Uiso 1 1 calc R . .
H42C H 0.6859 0.3243 0.5796 0.062 Uiso 1 1 calc R . .

loop_
_atom_site_aniso_label
_atom_site_aniso_U_11
_atom_site_aniso_U_22
_atom_site_aniso_U_33
_atom_site_aniso_U_23
_atom_site_aniso_U_13
_atom_site_aniso_U_12
U1 0.02213(14) 0.02645(15) 0.01918(9) -0.00127(11) 0.00250(11) -0.00067(12)
S3 0.0456(10) 0.0298(9) 0.0362(9) -0.0069(10) 0.0132(10) 0.0018(8)
F1 0.039(2) 0.034(2) 0.029(2) -0.0107(17) 0.0092(17) 0.0012(19)
O1 0.028(3) 0.026(3) 0.028(3) 0.0008(19) 0.004(2) -0.004(2)
O2 0.032(3) 0.036(3) 0.028(2) 0.001(2) 0.004(2) 0.001(2)
O9 0.029(3) 0.036(3) 0.027(2) -0.002(2) -0.003(2) -0.004(2)
O14 0.056(3) 0.045(3) 0.031(3) -0.009(2) 0.001(2) -0.026(3)
O25 0.030(3) 0.036(3) 0.025(2) -0.003(2) 0.004(2) 0.005(2)
O30 0.039(3) 0.030(3) 0.055(3) 0.005(2) 0.001(2) 0.017(2)
N6 0.025(3) 0.033(3) 0.026(3) 0.004(2) 0.000(2) 0.000(3)
N22 0.020(3) 0.030(3) 0.023(3) 0.001(3) -0.002(3) 0.002(2)
C1 0.026(3) 0.026(4) 0.028(4) -0.002(3) 0.009(3) 0.000(3)
C2 0.039(4) 0.033(4) 0.025(4) 0.000(3) 0.010(3) -0.006(3)
C4 0.039(4) 0.033(4) 0.030(4) 0.006(3) 0.013(3) 0.006(4)
C5 0.020(4) 0.035(4) 0.028(3) -0.003(3) 0.006(3) 0.001(3)
C7 0.035(4) 0.035(4) 0.027(4) 0.004(3) 0.001(3) 0.006(3)
C8 0.024(4) 0.036(4) 0.039(4) 0.013(3) -0.007(3) 0.005(3)
C9 0.034(4) 0.033(4) 0.027(4) 0.012(3) -0.004(3) -0.006(3)
C10 0.048(5) 0.043(5) 0.028(4) 0.008(4) -0.008(4) -0.012(4)
C11 0.051(5) 0.059(6) 0.034(4) 0.017(4) -0.012(4) -0.020(4)
C12 0.024(4) 0.079(7) 0.057(5) 0.021(5) -0.006(4) -0.015(4)
C13 0.027(4) 0.060(6) 0.045(5) 0.017(4) -0.003(3) 0.003(4)
C15 0.076(7) 0.052(5) 0.031(4) 0.007(4) -0.012(4) -0.033(5)
C16 0.080(7) 0.029(4) 0.032(4) 0.011(3) -0.004(4) -0.024(4)
C17 0.077(7) 0.036(5) 0.039(5) 0.011(4) -0.011(5) -0.027(5)
C18 0.087(8) 0.052(6) 0.067(7) 0.007(5) -0.034(6) -0.033(6)
C19 0.081(7) 0.029(5) 0.095(7) -0.009(5) -0.023(6) 0.000(4)
C20 0.068(6) 0.026(4) 0.062(6) -0.007(4) -0.021(5) -0.001(4)
C21 0.067(6) 0.026(4) 0.043(5) 0.000(3) -0.013(4) -0.007(4)
C23 0.025(4) 0.034(4) 0.023(3) -0.010(3) 0.002(3) -0.004(3)
C24 0.026(4) 0.036(4) 0.022(3) 0.005(3) -0.002(3) -0.011(3)
C25 0.023(3) 0.038(4) 0.033(4) 0.012(3) 0.002(3) -0.006(3)
C26 0.025(4) 0.029(4) 0.048(4) 0.002(3) 0.002(3) 0.001(3)
C27 0.033(4) 0.038(5) 0.055(5) 0.027(4) -0.012(4) 0.000(4)
C28 0.038(4) 0.045(5) 0.038(4) 0.011(4) -0.015(3) -0.009(4)
C29 0.034(4) 0.045(5) 0.033(4) -0.001(3) -0.007(3) -0.010(4)
C31 0.105(3) 0.035(2) 0.094(3) 0.023(2) 0.055(3) 0.024(2)
C32 0.105(3) 0.035(2) 0.094(3) 0.023(2) 0.055(3) 0.024(2)
C33 0.105(3) 0.035(2) 0.094(3) 0.023(2) 0.055(3) 0.024(2)
C34 0.105(3) 0.035(2) 0.094(3) 0.023(2) 0.055(3) 0.024(2)
C35 0.105(3) 0.035(2) 0.094(3) 0.023(2) 0.055(3) 0.024(2)
C36 0.105(3) 0.035(2) 0.094(3) 0.023(2) 0.055(3) 0.024(2)
C37 0.105(3) 0.035(2) 0.094(3) 0.023(2) 0.055(3) 0.024(2)
N38 0.021(3) 0.027(3) 0.019(2) 0.000(2) 0.001(2) 0.001(2)
C39 0.034(4) 0.052(5) 0.018(3) -0.002(3) 0.002(3) -0.001(4)
C40 0.023(4) 0.038(4) 0.038(4) 0.015(3) 0.002(3) 0.004(3)
C41 0.066(6) 0.031(4) 0.044(5) 0.002(4) 0.009(4) -0.003(4)
C42 0.023(4) 0.067(6) 0.034(4) 0.008(4) 0.007(3) 0.000(4)

loop_
_atom_type_symbol
_atom_type_description
_atom_type_scat_dispersion_real
_atom_type_scat_dispersion_imag
_atom_type_scat_source
C C 0.0033 0.0016 'International Tables Vol C Tables 4.2.6.8 and 6.1.1.4'
H H 0.0000 0.0000 'International Tables Vol C Tables 4.2.6.8 and 6.1.1.4'
N N 0.0061 0.0033 'International Tables Vol C Tables 4.2.6.8 and 6.1.1.4'
O O 0.0106 0.0060 'International Tables Vol C Tables 4.2.6.8 and 6.1.1.4'
F F 0.0171 0.0103 'International Tables Vol C Tables 4.2.6.8 and 6.1.1.4'
S S 0.1246 0.1234 'International Tables Vol C Tables 4.2.6.8 and 6.1.1.4'
U U -9.6767 9.6646 'International Tables Vol C Tables 4.2.6.8 and 6.1.1.4'

loop_
_geom_angle_atom_site_label_1
_geom_angle_atom_site_label_2
_geom_angle_atom_site_label_3
_geom_angle
_geom_angle_site_symmetry_1
_geom_angle_site_symmetry_3
_geom_angle_publ_flag
O1 U1 O2 174.6(2) . . ?
O1 U1 F1 88.45(17) . . ?
O2 U1 F1 96.61(18) . . ?
O1 U1 O9 89.93(18) . . ?
O2 U1 O9 88.96(18) . . ?
F1 U1 O9 81.40(15) . . ?
O1 U1 O25 94.16(18) . . ?
O2 U1 O25 88.57(18) . . ?
F1 U1 O25 80.36(15) . . ?
O9 U1 O25 161.18(15) . . ?
O1 U1 N6 88.08(18) . . ?
O2 U1 N6 86.60(18) . . ?
F1 U1 N6 149.08(15) . . ?
O9 U1 N6 67.89(16) . . ?
O25 U1 N6 130.54(15) . . ?
O1 U1 N22 85.50(17) . . ?
O2 U1 N22 91.26(18) . . ?
F1 U1 N22 146.64(14) . . ?
O9 U1 N22 131.27(15) . . ?
O25 U1 N22 67.45(15) . . ?
N6 U1 N22 63.49(15) . . ?
C2 S3 C4 92.2(3) . . ?
C9 O9 U1 127.5(4) . . ?
C10 O14 C15 119.8(6) . . ?
C25 O25 U1 141.9(4) . . ?
C26 O30 C31 116.5(6) . . ?
C7 N6 C5 118.8(6) . . ?
C7 N6 U1 126.0(4) . . ?
C5 N6 U1 115.2(4) . . ?
C23 N22 C1 118.1(6) . . ?
C23 N22 U1 128.7(4) . . ?
C1 N22 U1 113.2(4) . . ?
C2 C1 C5 113.1(6) . . ?
C2 C1 N22 128.3(6) . . ?
C5 C1 N22 118.5(6) . . ?
C1 C2 S3 111.1(5) . . ?
C1 C2 H2 124.5 . . ?
S3 C2 H2 124.5 . . ?
C5 C4 S3 111.3(5) . . ?
C5 C4 H4 124.4 . . ?
S3 C4 H4 124.4 . . ?
C4 C5 N6 128.8(6) . . ?
C4 C5 C1 112.3(6) . . ?
N6 C5 C1 118.8(6) . . ?
N6 C7 C8 124.9(6) . . ?
N6 C7 H7 117.6 . . ?
C8 C7 H7 117.6 . . ?
C9 C8 C13 120.8(7) . . ?
C9 C8 C7 121.3(6) . . ?
C13 C8 C7 118.0(7) . . ?
O9 C9 C8 123.7(6) . . ?
O9 C9 C10 118.7(7) . . ?
C8 C9 C10 117.6(7) . . ?
O14 C10 C11 126.2(7) . . ?
O14 C10 C9 114.1(6) . . ?
C11 C10 C9 119.6(8) . . ?
C12 C11 C10 120.9(8) . . ?
C12 C11 H11 119.6 . . ?
C10 C11 H11 119.6 . . ?
C13 C12 C11 120.2(8) . . ?
C13 C12 H12 119.9 . . ?
C11 C12 H12 119.9 . . ?
C12 C13 C8 120.8(8) . . ?
C12 C13 H13 119.6 . . ?
C8 C13 H13 119.6 . . ?
O14 C15 C16 105.9(6) . . ?
O14 C15 H15A 110.6 . . ?
C16 C15 H15A 110.6 . . ?
O14 C15 H15B 110.6 . . ?
C16 C15 H15B 110.6 . . ?
H15A C15 H15B 108.7 . . ?
C17 C16 C21 120.7(9) . . ?
C17 C16 C15 118.7(8) . . ?
C21 C16 C15 120.5(8) . . ?
C16 C17 C18 119.5(9) . . ?
C16 C17 H17 120.3 . . ?
C18 C17 H17 120.3 . . ?
C17 C18 C19 121.6(9) . . ?
C17 C18 H18 119.2 . . ?
C19 C18 H18 119.2 . . ?
C20 C19 C18 116.2(10) . . ?
C20 C19 H19 121.9 . . ?
C18 C19 H19 121.9 . . ?
C21 C20 C19 123.2(9) . . ?
C21 C20 H20 118.4 . . ?
C19 C20 H20 118.4 . . ?
C20 C21 C16 118.8(8) . . ?
C20 C21 H21 120.6 . . ?
C16 C21 H21 120.6 . . ?
N22 C23 C24 128.1(6) . . ?
N22 C23 H23 115.9 . . ?
C24 C23 H23 115.9 . . ?
C29 C24 C25 120.2(6) . . ?
C29 C24 C23 118.8(6) . . ?
C25 C24 C23 121.0(6) . . ?
O25 C25 C24 122.4(6) . . ?
O25 C25 C26 120.6(6) . . ?
C24 C25 C26 116.9(6) . . ?
O30 C26 C27 126.6(6) . . ?
O30 C26 C25 113.0(6) . . ?
C27 C26 C25 120.4(7) . . ?
C28 C27 C26 121.5(7) . . ?
C28 C27 H27 119.2 . . ?
C26 C27 H27 119.2 . . ?
C27 C28 C29 119.7(7) . . ?
C27 C28 H28 120.1 . . ?
C29 C28 H28 120.1 . . ?
C28 C29 C24 121.2(7) . . ?
C28 C29 H29 119.4 . . ?
C24 C29 H29 119.4 . . ?
O30 C31 C32 106.5(8) . . ?
O30 C31 H31A 110.4 . . ?
C32 C31 H31A 110.4 . . ?
O30 C31 H31B 110.4 . . ?
C32 C31 H31B 110.4 . . ?
H31A C31 H31B 108.6 . . ?
C37 C32 C33 119.7(10) . . ?
C37 C32 C31 120.5(12) . . ?
C33 C32 C31 119.8(10) . . ?
C34 C33 C32 121.2(10) . . ?
C34 C33 H33 119.4 . . ?
C32 C33 H33 119.4 . . ?
C33 C34 C35 114.5(12) . . ?
C33 C34 H34 122.7 . . ?
C35 C34 H34 122.7 . . ?
C36 C35 C34 123.4(11) . . ?
C36 C35 H35 118.3 . . ?
C34 C35 H35 118.3 . . ?
C37 C36 C35 120.4(11) . . ?
C37 C36 H36 119.8 . . ?
C35 C36 H36 119.8 . . ?
C36 C37 C32 120.8(12) . . ?
C36 C37 H37 119.6 . . ?
C32 C37 H37 119.6 . . ?
C41 N38 C42 110.9(6) . . ?
C41 N38 C40 107.8(5) . . ?
C42 N38 C40 109.7(5) . . ?
C41 N38 C39 109.2(5) . . ?
C42 N38 C39 110.8(5) . . ?
C40 N38 C39 108.3(5) . . ?
N38 C39 H39A 109.5 . . ?
N38 C39 H39B 109.5 . . ?
H39A C39 H39B 109.5 . . ?
N38 C39 H39C 109.5 . . ?
H39A C39 H39C 109.5 . . ?
H39B C39 H39C 109.5 . . ?
N38 C40 H40A 109.5 . . ?
N38 C40 H40B 109.5 . . ?
H40A C40 H40B 109.5 . . ?
N38 C40 H40C 109.5 . . ?
H40A C40 H40C 109.5 . . ?
H40B C40 H40C 109.5 . . ?
N38 C41 H41A 109.5 . . ?
N38 C41 H41B 109.5 . . ?
H41A C41 H41B 109.5 . . ?
N38 C41 H41C 109.5 . . ?
H41A C41 H41C 109.5 . . ?
H41B C41 H41C 109.5 . . ?
N38 C42 H42A 109.5 . . ?
N38 C42 H42B 109.5 . . ?
H42A C42 H42B 109.5 . . ?
N38 C42 H42C 109.5 . . ?
H42A C42 H42C 109.5 . . ?
H42B C42 H42C 109.5 . . ?

loop_
_geom_bond_atom_site_label_1
_geom_bond_atom_site_label_2
_geom_bond_distance
_geom_bond_site_symmetry_2
_geom_bond_publ_flag
U1 O1 1.794(4) . ?
U1 O2 1.796(5) . ?
U1 F1 2.168(3) . ?
U1 O9 2.281(4) . ?
U1 O25 2.286(5) . ?
U1 N6 2.614(5) . ?
U1 N22 2.664(5) . ?
S3 C2 1.706(7) . ?
S3 C4 1.717(8) . ?
O9 C9 1.303(8) . ?
O14 C10 1.354(9) . ?
O14 C15 1.427(9) . ?
O25 C25 1.294(8) . ?
O30 C26 1.350(8) . ?
O30 C31 1.440(9) . ?
N6 C7 1.299(8) . ?
N6 C5 1.410(8) . ?
N22 C23 1.279(8) . ?
N22 C1 1.426(8) . ?
C1 C2 1.359(9) . ?
C1 C5 1.417(9) . ?
C2 H2 0.9500 . ?
C4 C5 1.357(9) . ?
C4 H4 0.9500 . ?
C7 C8 1.447(10) . ?
C7 H7 0.9500 . ?
C8 C9 1.389(10) . ?
C8 C13 1.401(10) . ?
C9 C10 1.434(10) . ?
C10 C11 1.393(11) . ?
C11 C12 1.373(12) . ?
C11 H11 0.9500 . ?
C12 C13 1.356(12) . ?
C12 H12 0.9500 . ?
C13 H13 0.9500 . ?
C15 C16 1.500(12) . ?
C15 H15A 0.9900 . ?
C15 H15B 0.9900 . ?
C16 C17 1.367(12) . ?
C16 C21 1.395(10) . ?
C17 C18 1.375(13) . ?
C17 H17 0.9500 . ?
C18 C19 1.419(13) . ?
C18 H18 0.9500 . ?
C19 C20 1.379(11) . ?
C19 H19 0.9500 . ?
C20 C21 1.363(12) . ?
C20 H20 0.9500 . ?
C21 H21 0.9500 . ?
C23 C24 1.443(10) . ?
C23 H23 0.9500 . ?
C24 C29 1.411(9) . ?
C24 C25 1.417(9) . ?
C25 C26 1.444(9) . ?
C26 C27 1.386(10) . ?
C27 C28 1.374(10) . ?
C27 H27 0.9500 . ?
C28 C29 1.376(10) . ?
C28 H28 0.9500 . ?
C29 H29 0.9500 . ?
C31 C32 1.482(14) . ?
C31 H31A 0.9900 . ?
C31 H31B 0.9900 . ?
C32 C37 1.402(13) . ?
C32 C33 1.423(16) . ?
C33 C34 1.401(15) . ?
C33 H33 0.9500 . ?
C34 C35 1.467(14) . ?
C34 H34 0.9500 . ?
C35 C36 1.356(15) . ?
C35 H35 0.9500 . ?
C36 C37 1.347(13) . ?
C36 H36 0.9500 . ?
C37 H37 0.9500 . ?
N38 C41 1.483(9) . ?
N38 C42 1.487(8) . ?
N38 C40 1.488(8) . ?
N38 C39 1.489(7) . ?
C39 H39A 0.9800 . ?
C39 H39B 0.9800 . ?
C39 H39C 0.9800 . ?
C40 H40A 0.9800 . ?
C40 H40B 0.9800 . ?
C40 H40C 0.9800 . ?
C41 H41A 0.9800 . ?
C41 H41B 0.9800 . ?
C41 H41C 0.9800 . ?
C42 H42A 0.9800 . ?
C42 H42B 0.9800 . ?
C42 H42C 0.9800 . ?

loop_
_geom_torsion_atom_site_label_1
_geom_torsion_atom_site_label_2
_geom_torsion_atom_site_label_3
_geom_torsion_atom_site_label_4
_geom_torsion
_geom_torsion_site_symmetry_1
_geom_torsion_site_symmetry_2
_geom_torsion_site_symmetry_3
_geom_torsion_site_symmetry_4
_geom_torsion_publ_flag
O1 U1 O9 C9 -145.5(5) . . . . ?
O2 U1 O9 C9 29.2(6) . . . . ?
F1 U1 O9 C9 126.1(6) . . . . ?
O25 U1 O9 C9 111.7(7) . . . . ?
N6 U1 O9 C9 -57.5(5) . . . . ?
N22 U1 O9 C9 -61.5(6) . . . . ?
O1 U1 O25 C25 123.2(7) . . . . ?
O2 U1 O25 C25 -52.1(7) . . . . ?
F1 U1 O25 C25 -149.1(7) . . . . ?
O9 U1 O25 C25 -134.7(7) . . . . ?
N6 U1 O25 C25 32.2(8) . . . . ?
N22 U1 O25 C25 39.8(7) . . . . ?
O1 U1 N6 C7 124.4(5) . . . . ?
O2 U1 N6 C7 -56.5(5) . . . . ?
F1 U1 N6 C7 40.6(6) . . . . ?
O9 U1 N6 C7 33.7(5) . . . . ?
O25 U1 N6 C7 -141.7(5) . . . . ?
N22 U1 N6 C7 -149.7(5) . . . . ?
O1 U1 N6 C5 -59.3(4) . . . . ?
O2 U1 N6 C5 119.7(4) . . . . ?
F1 U1 N6 C5 -143.1(4) . . . . ?
O9 U1 N6 C5 -150.0(4) . . . . ?
O25 U1 N6 C5 34.5(5) . . . . ?
N22 U1 N6 C5 26.6(4) . . . . ?
O1 U1 N22 C23 -115.6(5) . . . . ?
O2 U1 N22 C23 68.7(5) . . . . ?
F1 U1 N22 C23 -35.4(7) . . . . ?
O9 U1 N22 C23 158.4(5) . . . . ?
O25 U1 N22 C23 -19.2(5) . . . . ?
N6 U1 N22 C23 154.3(6) . . . . ?
O1 U1 N22 C1 64.1(4) . . . . ?
O2 U1 N22 C1 -111.6(4) . . . . ?
F1 U1 N22 C1 144.4(4) . . . . ?
O9 U1 N22 C1 -21.9(5) . . . . ?
O25 U1 N22 C1 160.5(4) . . . . ?
N6 U1 N22 C1 -26.0(4) . . . . ?
C23 N22 C1 C2 27.3(10) . . . . ?
U1 N22 C1 C2 -152.4(6) . . . . ?
C23 N22 C1 C5 -155.3(6) . . . . ?
U1 N22 C1 C5 24.9(7) . . . . ?
C5 C1 C2 S3 0.7(7) . . . . ?
N22 C1 C2 S3 178.2(5) . . . . ?
C4 S3 C2 C1 -0.3(5) . . . . ?
C2 S3 C4 C5 -0.2(5) . . . . ?
S3 C4 C5 N6 -177.9(5) . . . . ?
S3 C4 C5 C1 0.6(7) . . . . ?
C7 N6 C5 C4 -31.0(10) . . . . ?
U1 N6 C5 C4 152.5(6) . . . . ?
C7 N6 C5 C1 150.6(6) . . . . ?
U1 N6 C5 C1 -25.9(7) . . . . ?
C2 C1 C5 C4 -0.9(8) . . . . ?
N22 C1 C5 C4 -178.6(6) . . . . ?
C2 C1 C5 N6 177.8(5) . . . . ?
N22 C1 C5 N6 0.1(9) . . . . ?
C5 N6 C7 C8 175.2(6) . . . . ?
U1 N6 C7 C8 -8.7(9) . . . . ?
N6 C7 C8 C9 -18.6(10) . . . . ?
N6 C7 C8 C13 162.8(6) . . . . ?
U1 O9 C9 C8 57.1(8) . . . . ?
U1 O9 C9 C10 -125.1(6) . . . . ?
C13 C8 C9 O9 176.7(6) . . . . ?
C7 C8 C9 O9 -1.9(10) . . . . ?
C13 C8 C9 C10 -1.1(10) . . . . ?
C7 C8 C9 C10 -179.8(6) . . . . ?
C15 O14 C10 C11 -20.8(11) . . . . ?
C15 O14 C10 C9 158.0(6) . . . . ?
O9 C9 C10 O14 1.6(9) . . . . ?
C8 C9 C10 O14 179.6(6) . . . . ?
O9 C9 C10 C11 -179.5(6) . . . . ?
C8 C9 C10 C11 -1.5(10) . . . . ?
O14 C10 C11 C12 -178.3(7) . . . . ?
C9 C10 C11 C12 2.9(11) . . . . ?
C10 C11 C12 C13 -1.6(12) . . . . ?
C11 C12 C13 C8 -1.1(12) . . . . ?
C9 C8 C13 C12 2.5(11) . . . . ?
C7 C8 C13 C12 -178.8(7) . . . . ?
C10 O14 C15 C16 -162.8(6) . . . . ?
O14 C15 C16 C17 48.4(8) . . . . ?
O14 C15 C16 C21 -130.7(7) . . . . ?
C21 C16 C17 C18 1.3(11) . . . . ?
C15 C16 C17 C18 -177.8(7) . . . . ?
C16 C17 C18 C19 0.5(13) . . . . ?
C17 C18 C19 C20 -2.8(13) . . . . ?
C18 C19 C20 C21 3.4(13) . . . . ?
C19 C20 C21 C16 -1.8(12) . . . . ?
C17 C16 C21 C20 -0.7(11) . . . . ?
C15 C16 C21 C20 178.4(7) . . . . ?
C1 N22 C23 C24 -175.4(6) . . . . ?
U1 N22 C23 C24 4.3(10) . . . . ?
N22 C23 C24 C29 -169.4(7) . . . . ?
N22 C23 C24 C25 12.5(11) . . . . ?
U1 O25 C25 C24 -38.6(11) . . . . ?
U1 O25 C25 C26 144.0(5) . . . . ?
C29 C24 C25 O25 -178.9(6) . . . . ?
C23 C24 C25 O25 -0.9(10) . . . . ?
C29 C24 C25 C26 -1.4(9) . . . . ?
C23 C24 C25 C26 176.6(6) . . . . ?
C31 O30 C26 C27 -0.1(11) . . . . ?
C31 O30 C26 C25 179.4(6) . . . . ?
O25 C25 C26 O30 0.1(9) . . . . ?
C24 C25 C26 O30 -177.5(6) . . . . ?
O25 C25 C26 C27 179.6(6) . . . . ?
C24 C25 C26 C27 2.0(10) . . . . ?
O30 C26 C27 C28 177.9(7) . . . . ?
C25 C26 C27 C28 -1.5(11) . . . . ?
C26 C27 C28 C29 0.3(11) . . . . ?
C27 C28 C29 C24 0.3(11) . . . . ?
C25 C24 C29 C28 0.3(10) . . . . ?
C23 C24 C29 C28 -177.7(6) . . . . ?
C26 O30 C31 C32 -176.1(7) . . . . ?
O30 C31 C32 C37 118.0(9) . . . . ?
O30 C31 C32 C33 -60.9(10) . . . . ?
C37 C32 C33 C34 2.1(13) . . . . ?
C31 C32 C33 C34 -178.9(7) . . . . ?
C32 C33 C34 C35 -0.9(12) . . . . ?
C33 C34 C35 C36 -0.9(13) . . . . ?
C34 C35 C36 C37 1.6(14) . . . . ?
C35 C36 C37 C32 -0.4(13) . . . . ?
C33 C32 C37 C36 -1.5(13) . . . . ?
C31 C32 C37 C36 179.6(8) . . . . ?
